data_7215666
loop_
_publ_author_name
'Puigjaner, Cristina'
'Vela, Sergi'
'Font-Bardia, Merce'
'Novoa, Juan J.'

_publ_section_title
;
 The Polymorphism of a Triarylphosphine oxide. A case of missing isomers.
;
_journal_name_full CrystEngComm
_journal_paper_doi 10.1039/c4ce00498a
_journal_year 2014
_chemical_formula_moiety 'C18 H14 N O3 P'
_chemical_formula_sum 'C18 H14 N O3 P'
_chemical_formula_weight 323.27
_chemical_name_systematic
;
 ?
;
_space_group_IT_number 15
_symmetry_cell_setting monoclinic
_symmetry_space_group_name_Hall '-C 2yc'
_symmetry_space_group_name_H-M 'C 1 2/c 1'
_atom_sites_solution_hydrogens geom
_atom_sites_solution_primary direct
_atom_sites_solution_secondary difmap
_audit_creation_method SHELXL-97
_cell_angle_alpha 90.00
_cell_angle_beta 107.05(2)
_cell_angle_gamma 90.00
_cell_formula_units_Z 8
_cell_length_a 18.635(9)
_cell_length_b 10.871(4)
_cell_length_c 16.459(5)
_cell_measurement_reflns_used 192
_cell_measurement_temperature 293(2)
_cell_measurement_theta_max 31
_cell_measurement_theta_min 3
_cell_volume 3188(2)
_computing_cell_refinement 'AUTOMAR (Claudio Klein, 2007)'
_computing_data_collection 'MARXDS (Claudio Klein, 2005)'
_computing_data_reduction 'MARSCALE (Claudio Klein, 2007)'
_computing_molecular_graphics 'ORTEP (Brueggermann and Smith, 1990)'
_computing_publication_material 'PLATON (Spek, 1990)'
_computing_structure_refinement 'SHELXL-97 (Sheldrick, 1997)'
_computing_structure_solution 'SHELXS-97 (Sheldrick, 1997)'
_diffrn_ambient_temperature 293(2)
_diffrn_measured_fraction_theta_full 0.996
_diffrn_measured_fraction_theta_max 0.770
_diffrn_measurement_device_type 'MAR345 with image plate detector'
_diffrn_measurement_method 'phi scan'
_diffrn_radiation_monochromator graphite
_diffrn_radiation_source 'fine-focus sealed tube'
_diffrn_radiation_type MoK\a
_diffrn_radiation_wavelength 0.71073
_diffrn_reflns_av_R_equivalents 0.0489
_diffrn_reflns_av_sigmaI/netI 0.0350
_diffrn_reflns_limit_h_max 25
_diffrn_reflns_limit_h_min -25
_diffrn_reflns_limit_k_max 14
_diffrn_reflns_limit_k_min -12
_diffrn_reflns_limit_l_max 22
_diffrn_reflns_limit_l_min -22
_diffrn_reflns_number 12357
_diffrn_reflns_theta_full 25.00
_diffrn_reflns_theta_max 31.83
_diffrn_reflns_theta_min 2.19
_exptl_absorpt_coefficient_mu 0.186
_exptl_absorpt_correction_type none
_exptl_crystal_colour colourless
_exptl_crystal_density_diffrn 1.347
_exptl_crystal_density_method 'not measured'
_exptl_crystal_description needles
_exptl_crystal_F_000 1344
_exptl_crystal_size_max 0.4
_exptl_crystal_size_mid 0.1
_exptl_crystal_size_min 0.1
_refine_diff_density_max 0.307
_refine_diff_density_min -0.390
_refine_diff_density_rms 0.060
_refine_ls_extinction_method none
_refine_ls_goodness_of_fit_ref 1.205
_refine_ls_hydrogen_treatment constr
_refine_ls_matrix_type full
_refine_ls_number_parameters 208
_refine_ls_number_reflns 4195
_refine_ls_number_restraints 0
_refine_ls_restrained_S_all 1.205
_refine_ls_R_factor_all 0.0958
_refine_ls_R_factor_gt 0.0793
_refine_ls_shift/su_max 0.001
_refine_ls_shift/su_mean 0.000
_refine_ls_structure_factor_coef Fsqd
_refine_ls_weighting_details 'calc w=1/[\s^2^(Fo^2^)+(0.0409P)^2^+4.6055P] where P=(Fo^2^+2Fc^2^)/3'
_refine_ls_weighting_scheme calc
_refine_ls_wR_factor_gt 0.1557
_refine_ls_wR_factor_ref 0.1669
_reflns_number_gt 3596
_reflns_number_total 4195
_reflns_threshold_expression >2sigma(I)
_cod_data_source_file c4ce00498a2.cif
_cod_data_source_block criqm63
_cod_original_sg_symbol_H-M C2/c
_cod_database_code 7215666

loop_
_symmetry_equiv_pos_as_xyz
'x, y, z'
'-x, y, -z+1/2'
'x+1/2, y+1/2, z'
'-x+1/2, y+1/2, -z+1/2'
'-x, -y, -z'
'x, -y, z-1/2'
'-x+1/2, -y+1/2, -z'
'x+1/2, -y+1/2, z-1/2'

loop_
_atom_site_label
_atom_site_type_symbol
_atom_site_fract_x
_atom_site_fract_y
_atom_site_fract_z
_atom_site_U_iso_or_equiv
_atom_site_adp_type
_atom_site_occupancy
_atom_site_symmetry_multiplicity
_atom_site_calc_flag
_atom_site_refinement_flags
P P 0.15514(4) 0.46309(7) 0.10772(4) 0.04793(19) Uani 1 1 d .
O1 O 0.10544(10) 0.39250(18) 0.03619(11) 0.0562(5) Uani 1 1 d .
O2 O 0.05986(16) 0.1438(2) 0.15247(17) 0.0910(8) Uani 1 1 d .
O3 O 0.17384(15) 0.1901(2) 0.15636(16) 0.0835(7) Uani 1 1 d .
N1 N 0.11572(16) 0.2093(2) 0.17449(16) 0.0662(7) Uani 1 1 d .
C1 C 0.13402(14) 0.4339(3) 0.20769(16) 0.0506(6) Uani 1 1 d .
C2 C 0.11354(15) 0.3168(3) 0.22860(17) 0.0563(6) Uani 1 1 d .
C3 C 0.09066(17) 0.2942(3) 0.29969(18) 0.0689(8) Uani 1 1 d .
H3 H 0.0765 0.2157 0.3113 0.083 Uiso 1 1 calc R
C4 C 0.08935(19) 0.3919(4) 0.35340(19) 0.0778(10) Uani 1 1 d .
H4 H 0.0743 0.3785 0.4018 0.093 Uiso 1 1 calc R
C5 C 0.10990(18) 0.5077(4) 0.33620(19) 0.0706(9) Uani 1 1 d .
H5 H 0.1095 0.5720 0.3733 0.085 Uiso 1 1 calc R
C6 C 0.13133(16) 0.5293(3) 0.26347(17) 0.0598(7) Uani 1 1 d .
H6 H 0.1441 0.6086 0.2517 0.072 Uiso 1 1 calc R
C7 C 0.14370(14) 0.6269(3) 0.09130(15) 0.0494(6) Uani 1 1 d .
C8 C 0.07008(16) 0.6731(3) 0.06430(17) 0.0588(7) Uani 1 1 d .
H8 H 0.0297 0.6208 0.0604 0.071 Uiso 1 1 calc R
C9 C 0.0575(2) 0.7960(3) 0.0435(2) 0.0707(9) Uani 1 1 d .
H9 H 0.0086 0.8258 0.0255 0.085 Uiso 1 1 calc R
C10 C 0.1170(2) 0.8751(3) 0.0494(2) 0.0801(10) Uani 1 1 d .
H10 H 0.1081 0.9579 0.0360 0.096 Uiso 1 1 calc R
C11 C 0.1891(2) 0.8315(3) 0.0749(3) 0.0808(10) Uani 1 1 d .
H11 H 0.2290 0.8846 0.0782 0.097 Uiso 1 1 calc R
C12 C 0.20293(17) 0.7080(3) 0.0959(2) 0.0651(7) Uani 1 1 d .
H12 H 0.2521 0.6792 0.1132 0.078 Uiso 1 1 calc R
C13 C 0.25338(14) 0.4291(2) 0.12731(15) 0.0496(6) Uani 1 1 d .
C14 C 0.27729(15) 0.3851(3) 0.06027(17) 0.0566(7) Uani 1 1 d .
H14 H 0.2431 0.3778 0.0065 0.068 Uiso 1 1 calc R
C15 C 0.35147(17) 0.3519(3) 0.0728(2) 0.0663(8) Uani 1 1 d .
H15 H 0.3669 0.3216 0.0278 0.080 Uiso 1 1 calc R
C16 C 0.40225(17) 0.3641(3) 0.1520(2) 0.0715(9) Uani 1 1 d .
H16 H 0.4522 0.3427 0.1604 0.086 Uiso 1 1 calc R
C17 C 0.37942(18) 0.4078(4) 0.2187(2) 0.0753(9) Uani 1 1 d .
H17 H 0.4141 0.4159 0.2721 0.090 Uiso 1 1 calc R
C18 C 0.30539(16) 0.4399(3) 0.20697(18) 0.0643(8) Uani 1 1 d .
H18 H 0.2903 0.4688 0.2526 0.077 Uiso 1 1 calc R

loop_
_atom_site_aniso_label
_atom_site_aniso_U_11
_atom_site_aniso_U_22
_atom_site_aniso_U_33
_atom_site_aniso_U_23
_atom_site_aniso_U_13
_atom_site_aniso_U_12
P 0.0458(4) 0.0597(4) 0.0390(3) -0.0034(3) 0.0135(3) -0.0008(3)
O1 0.0526(10) 0.0680(12) 0.0453(9) -0.0105(8) 0.0103(8) -0.0056(9)
O2 0.0949(18) 0.0778(16) 0.0955(18) -0.0107(14) 0.0203(15) -0.0185(14)
O3 0.0986(18) 0.0754(15) 0.0897(17) -0.0002(13) 0.0482(15) 0.0089(13)
N1 0.0775(18) 0.0637(15) 0.0577(14) 0.0085(12) 0.0203(13) 0.0019(14)
C1 0.0447(13) 0.0653(16) 0.0428(12) 0.0008(11) 0.0145(10) 0.0032(11)
C2 0.0523(15) 0.0697(18) 0.0461(13) 0.0013(12) 0.0132(11) 0.0019(13)
C3 0.0661(18) 0.090(2) 0.0513(15) 0.0115(15) 0.0190(14) -0.0089(16)
C4 0.071(2) 0.125(3) 0.0425(15) 0.0051(17) 0.0247(14) -0.005(2)
C5 0.0701(19) 0.098(2) 0.0459(15) -0.0093(15) 0.0208(14) 0.0014(17)
C6 0.0632(17) 0.0739(19) 0.0448(13) -0.0059(13) 0.0198(12) -0.0006(14)
C7 0.0486(14) 0.0615(15) 0.0394(12) -0.0038(11) 0.0148(10) 0.0007(11)
C8 0.0538(15) 0.0761(19) 0.0487(14) 0.0002(13) 0.0183(12) 0.0068(13)
C9 0.073(2) 0.083(2) 0.0585(17) 0.0065(16) 0.0232(15) 0.0238(17)
C10 0.104(3) 0.064(2) 0.079(2) 0.0121(17) 0.036(2) 0.0140(19)
C11 0.080(2) 0.068(2) 0.095(3) 0.0080(19) 0.027(2) -0.0083(18)
C12 0.0533(16) 0.0691(19) 0.0700(18) 0.0068(15) 0.0136(14) -0.0009(14)
C13 0.0489(13) 0.0577(15) 0.0433(12) -0.0045(11) 0.0154(10) -0.0011(11)
C14 0.0532(15) 0.0709(18) 0.0473(14) -0.0051(12) 0.0174(12) -0.0019(13)
C15 0.0586(17) 0.081(2) 0.0670(18) -0.0126(15) 0.0306(14) -0.0015(15)
C16 0.0454(15) 0.090(2) 0.079(2) -0.0111(18) 0.0175(15) 0.0046(15)
C17 0.0546(17) 0.102(3) 0.0609(18) -0.0144(17) 0.0035(14) 0.0089(17)
C18 0.0533(16) 0.091(2) 0.0455(14) -0.0108(14) 0.0101(12) 0.0080(15)

loop_
_atom_type_symbol
_atom_type_description
_atom_type_scat_dispersion_real
_atom_type_scat_dispersion_imag
_atom_type_scat_source
C C 0.0033 0.0016 'International Tables Vol C Tables 4.2.6.8 and 6.1.1.4'
H H 0.0000 0.0000 'International Tables Vol C Tables 4.2.6.8 and 6.1.1.4'
N N 0.0061 0.0033 'International Tables Vol C Tables 4.2.6.8 and 6.1.1.4'
O O 0.0106 0.0060 'International Tables Vol C Tables 4.2.6.8 and 6.1.1.4'
P P 0.1023 0.0942 'International Tables Vol C Tables 4.2.6.8 and 6.1.1.4'

loop_
_geom_angle_atom_site_label_1
_geom_angle_atom_site_label_2
_geom_angle_atom_site_label_3
_geom_angle
O1 P C13 113.69(12)
O1 P C7 111.92(12)
C13 P C7 107.37(12)
O1 P C1 112.09(12)
C13 P C1 106.20(12)
C7 P C1 105.00(12)
O3 N1 O2 124.4(3)
O3 N1 C2 117.7(3)
O2 N1 C2 117.9(3)
C6 C1 C2 116.7(2)
C6 C1 P 121.5(2)
C2 C1 P 121.7(2)
C3 C2 C1 123.0(3)
C3 C2 N1 116.1(3)
C1 C2 N1 120.9(2)
C2 C3 C4 118.2(3)
C2 C3 H3 120.9
C4 C3 H3 120.9
C5 C4 C3 120.9(3)
C5 C4 H4 119.5
C3 C4 H4 119.5
C4 C5 C6 120.2(3)
C4 C5 H5 119.9
C6 C5 H5 119.9
C5 C6 C1 121.1(3)
C5 C6 H6 119.5
C1 C6 H6 119.5
C12 C7 C8 118.3(3)
C12 C7 P 123.9(2)
C8 C7 P 117.5(2)
C9 C8 C7 120.2(3)
C9 C8 H8 119.9
C7 C8 H8 119.9
C8 C9 C10 120.6(3)
C8 C9 H9 119.7
C10 C9 H9 119.7
C11 C10 C9 120.0(3)
C11 C10 H10 120.0
C9 C10 H10 120.0
C10 C11 C12 120.2(3)
C10 C11 H11 119.9
C12 C11 H11 119.9
C11 C12 C7 120.7(3)
C11 C12 H12 119.7
C7 C12 H12 119.7
C18 C13 C14 118.8(3)
C18 C13 P 122.9(2)
C14 C13 P 118.3(2)
C15 C14 C13 120.7(3)
C15 C14 H14 119.7
C13 C14 H14 119.7
C16 C15 C14 119.7(3)
C16 C15 H15 120.1
C14 C15 H15 120.1
C17 C16 C15 120.2(3)
C17 C16 H16 119.9
C15 C16 H16 119.9
C16 C17 C18 120.5(3)
C16 C17 H17 119.8
C18 C17 H17 119.8
C17 C18 C13 120.2(3)
C17 C18 H18 119.9
C13 C18 H18 119.9

loop_
_geom_bond_atom_site_label_1
_geom_bond_atom_site_label_2
_geom_bond_distance
P O1 1.4809(19)
P C13 1.802(3)
P C7 1.804(3)
P C1 1.828(3)
O2 N1 1.225(3)
O3 N1 1.223(3)
N1 C2 1.477(4)
C1 C6 1.395(4)
C1 C2 1.401(4)
C2 C3 1.380(4)
C3 C4 1.386(5)
C3 H3 0.9300
C4 C5 1.369(5)
C4 H4 0.9300
C5 C6 1.389(4)
C5 H5 0.9300
C6 H6 0.9300
C7 C12 1.397(4)
C7 C8 1.405(4)
C8 C9 1.382(4)
C8 H8 0.9300
C9 C10 1.385(5)
C9 H9 0.9300
C10 C11 1.369(5)
C10 H10 0.9300
C11 C12 1.392(5)
C11 H11 0.9300
C12 H12 0.9300
C13 C18 1.388(4)
C13 C14 1.390(4)
C14 C15 1.384(4)
C14 H14 0.9300
C15 C16 1.374(4)
C15 H15 0.9300
C16 C17 1.373(4)
C16 H16 0.9300
C17 C18 1.380(4)
C17 H17 0.9300
C18 H18 0.9300
